data_7055452
loop_
_publ_author_name
'Khan, Arshad'
'Wang, Mingliang'
'Usman, Rabia'
'Lu, Jiao'
'Sun, Hao'
'Du, Man'
'Zhang, Ruimin'
'Xu, Chunxiang'

_publ_section_title
;
 Organic charge-transfer complexes for the selective accommodation of
 aromatic isomers using anthracene derivatives and TCNQ
;
_journal_issue 6
_journal_name_full 'New J. Chem.'
_journal_page_first 5277
_journal_paper_doi 10.1039/C5NJ03442F
_journal_volume 40
_journal_year 2016
_chemical_formula_moiety 'C29 H23 N2 O, 0.5(C12 H4 N4), C7 H7 Cl'
_chemical_formula_sum 'C42 H32 Cl N4 O'
_chemical_formula_weight 644.17
_space_group_crystal_system triclinic
_space_group_IT_number 2
_space_group_name_Hall '-P 1'
_space_group_name_H-M_alt 'P -1'
_symmetry_space_group_name_Hall '-P 1'
_symmetry_space_group_name_H-M 'P -1'
_atom_sites_solution_hydrogens geom
_audit_creation_method SHELXL-2014/7
_audit_update_record
;
2016-03-30 deposited with the CCDC.
2016-04-07 downloaded from the CCDC.
;
_cell_angle_alpha 100.87(3)
_cell_angle_beta 99.00(3)
_cell_angle_gamma 98.93(3)
_cell_formula_units_Z 2
_cell_length_a 9.899(2)
_cell_length_b 10.339(2)
_cell_length_c 16.807(3)
_cell_measurement_reflns_used 6382
_cell_measurement_temperature 293(2)
_cell_measurement_theta_max 25.373
_cell_measurement_theta_min 1.257
_cell_volume 1637.9(6)
_computing_cell_refinement 'CAD4 Express (Enraf Nonius, 1994)'
_computing_data_collection 'CAD4 Express (Enraf Nonius, 1994)'
_computing_molecular_graphics 'SHELXL-2014/7 (Sheldrick, 2014)'
_computing_publication_material 'SHELXL-2014/7 (Sheldrick, 2014)'
_computing_structure_refinement 'SHELXL-2014/7 (Sheldrick, 2014)'
_diffrn_ambient_temperature 293(2)
_diffrn_measured_fraction_theta_full 1.000
_diffrn_measured_fraction_theta_max 1.000
_diffrn_measurement_device_type 'Nonius CAD4'
_diffrn_measurement_method \w/2\q
_diffrn_radiation_type MoK\a
_diffrn_radiation_wavelength 0.71073
_diffrn_reflns_av_R_equivalents 0.1763
_diffrn_reflns_av_unetI/netI 0.0728
_diffrn_reflns_Laue_measured_fraction_full 1.000
_diffrn_reflns_Laue_measured_fraction_max 1.000
_diffrn_reflns_limit_h_max 11
_diffrn_reflns_limit_h_min 0
_diffrn_reflns_limit_k_max 12
_diffrn_reflns_limit_k_min -12
_diffrn_reflns_limit_l_max 20
_diffrn_reflns_limit_l_min -20
_diffrn_reflns_number 6382
_diffrn_reflns_point_group_measured_fraction_full 1.000
_diffrn_reflns_point_group_measured_fraction_max 1.000
_diffrn_reflns_theta_full 25.242
_diffrn_reflns_theta_max 25.373
_diffrn_reflns_theta_min 1.257
_exptl_absorpt_coefficient_mu 0.158
_exptl_crystal_colour Black
_exptl_crystal_density_diffrn 1.306
_exptl_crystal_description block
_exptl_crystal_F_000 674
_exptl_crystal_size_max 0.300
_exptl_crystal_size_mid 0.200
_exptl_crystal_size_min 0.100
_refine_diff_density_max 0.807
_refine_diff_density_min -0.998
_refine_diff_density_rms 0.194
_refine_ls_extinction_coef 0.142(19)
_refine_ls_extinction_expression Fc^*^=kFc[1+0.001xFc^2^\l^3^/sin(2\q)]^-1/4^
_refine_ls_extinction_method 'SHELXL-2014/7 (Sheldrick 2014'
_refine_ls_goodness_of_fit_ref 1.288
_refine_ls_hydrogen_treatment constr
_refine_ls_matrix_type full
_refine_ls_number_parameters 450
_refine_ls_number_reflns 6004
_refine_ls_number_restraints 4
_refine_ls_restrained_S_all 1.316
_refine_ls_R_factor_all 0.1915
_refine_ls_R_factor_gt 0.1445
_refine_ls_shift/su_max 0.082
_refine_ls_shift/su_mean 0.001
_refine_ls_structure_factor_coef Fsqd
_refine_ls_weighting_details 'w=1/[\s^2^(Fo^2^)+(0.2000P)^2^] where P=(Fo^2^+2Fc^2^)/3'
_refine_ls_weighting_scheme calc
_refine_ls_wR_factor_gt 0.3293
_refine_ls_wR_factor_ref 0.3695
_reflns_Friedel_coverage 0.000
_reflns_number_gt 3564
_reflns_number_total 6003
_reflns_threshold_expression 'I > 2\s(I)'
_cod_data_source_file c5nj03442f2.cif
_cod_data_source_block X
_cod_depositor_comments 'Adding full bibliography for 7055452--7055454.cif.'
_cod_database_code 7055452
_shelx_shelxl_version_number 2014/7
_shelx_space_group_comment
;
The symmetry employed for this shelxl refinement is uniquely defined
by the following loop, which should always be used as a source of
symmetry information in preference to the above space-group names.
They are only intended as comments.
;
_shelx_estimated_absorpt_t_min 0.932
_shelx_estimated_absorpt_t_max 0.977

loop_
_space_group_symop_operation_xyz
'x, y, z'
'-x, -y, -z'

loop_
_atom_site_label
_atom_site_type_symbol
_atom_site_fract_x
_atom_site_fract_y
_atom_site_fract_z
_atom_site_U_iso_or_equiv
_atom_site_adp_type
_atom_site_occupancy
_atom_site_site_symmetry_order
_atom_site_calc_flag
_atom_site_refinement_flags_posn
_atom_site_refinement_flags_adp
_atom_site_refinement_flags_occupancy
C1 C 0.3183(4) 0.0846(5) 0.8447(3) 0.0342(11) Uani 1 1 d . . .
H1 H 0.2422 0.0209 0.8550 0.041 Uiso 1 1 calc DR U .
C2 C 0.4017(5) 0.1662(5) 0.9290(3) 0.0415(12) Uani 1 1 d . . .
H2A H 0.4153 0.2617 0.9308 0.050 Uiso 1 1 calc R U .
H2B H 0.3555 0.1474 0.9735 0.050 Uiso 1 1 calc R U .
C3 C 0.5391(5) 0.1173(5) 0.9341(3) 0.0346(11) Uani 1 1 d . . .
C4 C 0.3838(5) -0.1021(5) 0.7506(3) 0.0380(12) Uani 1 1 d . . .
C5 C 0.4917(6) -0.1820(6) 0.7308(4) 0.0538(15) Uani 1 1 d . . .
H5A H 0.4484 -0.2633 0.6912 0.081 Uiso 1 1 calc R U .
H5B H 0.5366 -0.2035 0.7803 0.081 Uiso 1 1 calc R U .
H5C H 0.5596 -0.1307 0.7083 0.081 Uiso 1 1 calc R U .
C6 C 0.2552(4) 0.1623(5) 0.7866(3) 0.0343(11) Uani 1 1 d . . .
C7 C 0.1069(4) 0.1465(5) 0.7645(3) 0.0345(11) Uani 1 1 d . . .
C8 C 0.0115(5) 0.0552(6) 0.7924(4) 0.0520(15) Uani 1 1 d . . .
H8A H 0.0456 0.0013 0.8262 0.062 Uiso 1 1 calc DR U .
C9 C -0.1287(5) 0.0454(7) 0.7703(4) 0.0613(17) Uani 1 1 d . . .
H9A H -0.1879 -0.0139 0.7906 0.074 Uiso 1 1 calc R U .
C10 C -0.1856(6) 0.1201(7) 0.7194(4) 0.0631(17) Uani 1 1 d . . .
H10A H -0.2819 0.1100 0.7050 0.076 Uiso 1 1 calc R U .
C11 C -0.1020(5) 0.2081(6) 0.6901(4) 0.0571(16) Uani 1 1 d . . .
H11A H -0.1410 0.2588 0.6556 0.069 Uiso 1 1 calc R U .
C12 C 0.0468(5) 0.2241(5) 0.7117(3) 0.0410(12) Uani 1 1 d . . .
C13 C 0.1298(5) 0.3109(6) 0.6792(4) 0.0493(14) Uani 1 1 d . . .
H13A H 0.0891 0.3583 0.6433 0.059 Uiso 1 1 calc R U .
C14 C 0.2773(6) 0.3296(5) 0.6998(3) 0.0455(13) Uani 1 1 d . . .
C15 C 0.3605(6) 0.4199(6) 0.6645(4) 0.0606(16) Uani 1 1 d . . .
H15A H 0.3185 0.4661 0.6282 0.073 Uiso 1 1 calc R U .
C16 C 0.5021(6) 0.4385(6) 0.6841(4) 0.0620(17) Uani 1 1 d . U .
H16A H 0.5569 0.4979 0.6615 0.074 Uiso 1 1 calc R U .
C17 C 0.5659(6) 0.3677(6) 0.7389(4) 0.0562(15) Uani 1 1 d . U .
H17A H 0.6626 0.3813 0.7522 0.067 Uiso 1 1 calc R U .
C18 C 0.4893(5) 0.2816(5) 0.7719(3) 0.0438(13) Uani 1 1 d . . .
H18A H 0.5340 0.2364 0.8078 0.053 Uiso 1 1 calc R U .
C19 C 0.3383(5) 0.2566(5) 0.7532(3) 0.0369(12) Uani 1 1 d . . .
C20 C 0.6580(5) 0.1696(5) 1.0032(3) 0.0388(12) Uani 1 1 d . . .
C21 C 0.6408(5) 0.2520(5) 1.0756(3) 0.0464(13) Uani 1 1 d . . .
H21A H 0.5534 0.2720 1.0796 0.056 Uiso 1 1 calc R U .
C22 C 0.7484(6) 0.3035(6) 1.1402(4) 0.0534(15) Uani 1 1 d . . .
H22A H 0.7333 0.3564 1.1880 0.064 Uiso 1 1 calc R U .
C23 C 0.8847(6) 0.2771(6) 1.1354(4) 0.0514(14) Uani 1 1 d . . .
C24 C 0.9999(7) 0.3298(7) 1.2005(4) 0.0709(19) Uani 1 1 d . . .
H24A H 0.9886 0.3844 1.2488 0.085 Uiso 1 1 calc R U .
C25 C 1.1296(7) 0.3007(8) 1.1928(5) 0.080(2) Uani 1 1 d . . .
H25A H 1.2043 0.3326 1.2369 0.096 Uiso 1 1 calc R U .
C26 C 1.1483(6) 0.2258(7) 1.1213(5) 0.0698(19) Uani 1 1 d . . .
H26A H 1.2366 0.2087 1.1171 0.084 Uiso 1 1 calc R U .
C27 C 1.0406(6) 0.1746(6) 1.0550(4) 0.0586(16) Uani 1 1 d . . .
H27A H 1.0568 0.1254 1.0063 0.070 Uiso 1 1 calc R U .
C28 C 0.9037(5) 0.1971(5) 1.0614(3) 0.0431(13) Uani 1 1 d . . .
C29 C 0.7897(5) 0.1444(5) 0.9971(3) 0.0414(12) Uani 1 1 d . . .
H29A H 0.8025 0.0909 0.9488 0.050 Uiso 1 1 calc R U .
C30 C 0.8590(9) 0.5046(6) 0.9861(5) 0.073(2) Uani 1 1 d . . .
C31 C 0.9441(10) 0.5735(7) 1.0583(5) 0.081(2) Uani 1 1 d . . .
H31A H 0.9073 0.6243 1.0983 0.098 Uiso 1 1 calc R U .
C32 C 0.9144(10) 0.4313(7) 0.9269(4) 0.081(2) Uani 1 1 d . . .
H32A H 0.8577 0.3848 0.8771 0.098 Uiso 1 1 calc R U .
C33 C 0.8676(5) 0.4340(6) 0.5006(3) 0.0519(15) Uani 1 1 d D . .
C34 C 0.9344(6) 0.5392(6) 0.5637(4) 0.0559(15) Uani 1 1 d . . .
H34A H 0.8899 0.5667 0.6070 0.067 Uiso 1 1 calc R U .
C35 C 1.0672(6) 0.6053(5) 0.5640(4) 0.0535(15) Uani 1 1 d . . .
H35A H 1.1123 0.6760 0.6076 0.064 Uiso 1 1 calc R U .
C36 C 0.6895(5) 0.7940(7) 0.5443(4) 0.0573(16) Uani 1 1 d . . .
C37 C 0.7235(5) 0.8845(6) 0.4958(3) 0.0483(14) Uani 1 1 d . . .
C38 C 0.6101(6) 0.9198(6) 0.4428(4) 0.0538(15) Uani 1 1 d . . .
C39 C 0.8605(5) 0.9442(5) 0.4981(3) 0.0403(12) Uani 1 1 d . . .
C40 C 0.8942(5) 1.0295(5) 0.4443(3) 0.0462(13) Uani 1 1 d . . .
H40A H 0.8234 1.0468 0.4067 0.055 Uiso 1 1 calc R U .
C41 C 1.0281(5) 1.0861(5) 0.4469(4) 0.0476(13) Uani 1 1 d . . .
H41A H 1.0481 1.1449 0.4129 0.057 Uiso 1 1 calc R U .
C42 C 0.7277(16) 0.3514(17) 0.4957(13) 0.033(4) Uiso 0.5 1 d D . P
H42A H 0.6570 0.3915 0.4692 0.050 Uiso 0.5 1 calc R U P
H42B H 0.7131 0.3470 0.5503 0.050 Uiso 0.5 1 calc R U P
H42C H 0.7229 0.2624 0.4643 0.050 Uiso 0.5 1 calc R U P
C43 C 0.717(3) 0.509(3) 0.970(3) 0.133(16) Uani 0.5 1 d . . P
H43A H 0.7018 0.5923 1.0003 0.200 Uiso 0.5 1 calc R U P
H43B H 0.6653 0.4357 0.9869 0.200 Uiso 0.5 1 calc R U P
H43C H 0.6865 0.5020 0.9121 0.200 Uiso 0.5 1 calc R U P
Cl1 Cl 0.6689(9) 0.5119(7) 0.9664(7) 0.095(2) Uani 0.5 1 d . . P
Cl2 Cl 0.7037(6) 0.3546(8) 0.5031(5) 0.093(2) Uani 0.5 1 d D . P
N1 N 0.4201(4) 0.0065(4) 0.8130(2) 0.0359(10) Uani 1 1 d . . .
N2 N 0.5434(4) 0.0291(4) 0.8711(3) 0.0382(10) Uani 1 1 d . . .
H2 H 0.6123 -0.0109 0.8651 0.046 Uiso 1 1 calc R U .
N3 N 0.6645(6) 0.7183(7) 0.5832(4) 0.0800(18) Uani 1 1 d . . .
N4 N 0.5220(5) 0.9491(7) 0.4016(4) 0.0810(18) Uani 1 1 d . . .
O O 0.2640(3) -0.1276(4) 0.7088(2) 0.0508(10) Uani 1 1 d . . .

loop_
_atom_site_aniso_label
_atom_site_aniso_U_11
_atom_site_aniso_U_22
_atom_site_aniso_U_33
_atom_site_aniso_U_23
_atom_site_aniso_U_13
_atom_site_aniso_U_12
C1 0.016(2) 0.038(3) 0.049(3) 0.004(2) 0.009(2) 0.0113(18)
C2 0.025(2) 0.053(3) 0.046(3) 0.004(2) 0.005(2) 0.017(2)
C3 0.021(2) 0.041(3) 0.042(3) 0.008(2) 0.004(2) 0.0089(19)
C4 0.023(2) 0.038(3) 0.049(3) 0.001(2) 0.000(2) 0.0087(19)
C5 0.035(3) 0.053(3) 0.067(4) -0.006(3) 0.005(3) 0.019(2)
C6 0.018(2) 0.040(3) 0.043(3) 0.000(2) 0.0019(19) 0.0133(19)
C7 0.019(2) 0.040(3) 0.039(3) -0.002(2) -0.0017(19) 0.0097(19)
C8 0.024(3) 0.062(4) 0.070(4) 0.019(3) 0.001(3) 0.012(2)
C9 0.014(2) 0.082(4) 0.084(4) 0.014(4) 0.004(3) 0.008(3)
C10 0.020(3) 0.080(4) 0.086(5) 0.013(4) -0.004(3) 0.020(3)
C11 0.029(3) 0.068(4) 0.078(4) 0.018(3) -0.003(3) 0.031(3)
C12 0.024(2) 0.044(3) 0.052(3) 0.003(2) -0.002(2) 0.018(2)
C13 0.036(3) 0.054(3) 0.064(4) 0.020(3) 0.005(3) 0.028(3)
C14 0.038(3) 0.041(3) 0.058(3) 0.007(3) 0.005(2) 0.016(2)
C15 0.055(4) 0.055(4) 0.082(4) 0.029(3) 0.019(3) 0.019(3)
C16 0.052(4) 0.056(4) 0.085(5) 0.023(3) 0.027(3) 0.006(3)
C17 0.036(3) 0.051(3) 0.084(4) 0.016(3) 0.015(3) 0.007(2)
C18 0.024(2) 0.048(3) 0.058(3) 0.013(3) 0.002(2) 0.007(2)
C19 0.021(2) 0.037(3) 0.051(3) 0.003(2) 0.005(2) 0.0105(19)
C20 0.024(2) 0.041(3) 0.049(3) 0.010(2) 0.002(2) 0.006(2)
C21 0.035(3) 0.057(3) 0.044(3) 0.005(3) 0.004(2) 0.011(2)
C22 0.049(3) 0.060(4) 0.048(3) 0.005(3) 0.005(3) 0.011(3)
C23 0.038(3) 0.051(3) 0.058(4) 0.015(3) -0.005(3) -0.001(2)
C24 0.057(4) 0.074(4) 0.060(4) 0.000(3) -0.018(3) -0.008(3)
C25 0.040(4) 0.088(5) 0.095(6) 0.027(5) -0.027(4) -0.006(3)
C26 0.033(3) 0.088(5) 0.080(5) 0.027(4) -0.015(3) 0.001(3)
C27 0.027(3) 0.067(4) 0.077(4) 0.018(3) -0.004(3) 0.007(3)
C28 0.027(3) 0.043(3) 0.055(3) 0.016(3) -0.005(2) 0.003(2)
C29 0.026(2) 0.041(3) 0.053(3) 0.006(2) 0.000(2) 0.008(2)
C30 0.098(6) 0.043(3) 0.076(5) 0.011(3) 0.008(4) 0.019(4)
C31 0.122(7) 0.051(4) 0.071(5) 0.004(4) 0.021(5) 0.026(4)
C32 0.116(7) 0.058(4) 0.057(4) 0.001(3) -0.007(4) 0.015(4)
C33 0.035(3) 0.058(3) 0.054(3) 0.004(3) -0.008(3) 0.011(3)
C34 0.039(3) 0.062(4) 0.061(4) -0.001(3) 0.000(3) 0.020(3)
C35 0.049(3) 0.042(3) 0.056(3) -0.007(3) -0.008(3) 0.010(3)
C36 0.026(3) 0.074(4) 0.070(4) 0.003(4) 0.020(3) 0.008(3)
C37 0.025(3) 0.063(3) 0.053(3) -0.003(3) 0.011(2) 0.012(2)
C38 0.028(3) 0.066(4) 0.064(4) 0.002(3) 0.010(3) 0.014(3)
C39 0.023(2) 0.048(3) 0.046(3) -0.001(2) 0.003(2) 0.013(2)
C40 0.026(3) 0.060(3) 0.051(3) 0.009(3) -0.003(2) 0.016(2)
C41 0.033(3) 0.051(3) 0.061(3) 0.014(3) 0.010(3) 0.013(2)
C43 0.09(3) 0.15(3) 0.19(3) 0.13(2) 0.03(2) 0.027(17)
Cl1 0.083(5) 0.059(3) 0.136(5) 0.005(3) 0.005(3) 0.024(2)
Cl2 0.037(2) 0.124(4) 0.108(5) 0.018(3) 0.010(2) -0.002(2)
N1 0.0137(18) 0.041(2) 0.047(2) -0.0029(19) -0.0028(16) 0.0110(16)
N2 0.0140(18) 0.041(2) 0.054(3) -0.001(2) -0.0043(17) 0.0123(16)
N3 0.052(3) 0.096(5) 0.111(5) 0.036(4) 0.046(3) 0.024(3)
N4 0.030(3) 0.117(5) 0.088(4) 0.007(4) -0.006(3) 0.027(3)
O 0.0269(18) 0.053(2) 0.061(2) -0.0028(18) -0.0101(17) 0.0097(16)

loop_
_atom_type_symbol
_atom_type_description
_atom_type_scat_dispersion_real
_atom_type_scat_dispersion_imag
_atom_type_scat_source
C C 0.0033 0.0016 'International Tables Vol C Tables 4.2.6.8 and 6.1.1.4'
H H 0.0000 0.0000 'International Tables Vol C Tables 4.2.6.8 and 6.1.1.4'
N N 0.0061 0.0033 'International Tables Vol C Tables 4.2.6.8 and 6.1.1.4'
O O 0.0106 0.0060 'International Tables Vol C Tables 4.2.6.8 and 6.1.1.4'
Cl Cl 0.1484 0.1585 'International Tables Vol C Tables 4.2.6.8 and 6.1.1.4'

loop_
_geom_angle_atom_site_label_1
_geom_angle_atom_site_label_2
_geom_angle_atom_site_label_3
_geom_angle
_geom_angle_site_symmetry_1
_geom_angle_site_symmetry_3
N1 C1 C6 114.6(4) . .
N1 C1 C2 102.3(3) . .
C6 C1 C2 116.7(4) . .
N1 C1 H1 107.6 . .
C6 C1 H1 107.6 . .
C2 C1 H1 107.6 . .
C3 C2 C1 102.7(4) . .
C3 C2 H2A 111.2 . .
C1 C2 H2A 111.2 . .
C3 C2 H2B 111.2 . .
C1 C2 H2B 111.2 . .
H2A C2 H2B 109.1 . .
N2 C3 C20 122.8(4) . .
N2 C3 C2 113.3(4) . .
C20 C3 C2 123.8(4) . .
O C4 N1 118.8(4) . .
O C4 C5 122.5(5) . .
N1 C4 C5 118.6(4) . .
C4 C5 H5A 109.5 . .
C4 C5 H5B 109.5 . .
H5A C5 H5B 109.5 . .
C4 C5 H5C 109.5 . .
H5A C5 H5C 109.5 . .
H5B C5 H5C 109.5 . .
C19 C6 C7 117.5(4) . .
C19 C6 C1 122.3(4) . .
C7 C6 C1 120.2(4) . .
C8 C7 C12 116.2(4) . .
C8 C7 C6 123.6(4) . .
C12 C7 C6 120.2(4) . .
C9 C8 C7 121.2(5) . .
C9 C8 H8A 119.4 . .
C7 C8 H8A 119.4 . .
C8 C9 C10 122.3(6) . .
C8 C9 H9A 118.9 . .
C10 C9 H9A 118.9 . .
C11 C10 C9 120.0(5) . .
C11 C10 H10A 120.0 . .
C9 C10 H10A 120.0 . .
C10 C11 C12 120.4(5) . .
C10 C11 H11A 119.8 . .
C12 C11 H11A 119.8 . .
C13 C12 C7 120.5(4) . .
C13 C12 C11 119.5(5) . .
C7 C12 C11 119.9(5) . .
C12 C13 C14 120.9(5) . .
C12 C13 H13A 119.5 . .
C14 C13 H13A 119.5 . .
C19 C14 C13 119.3(5) . .
C19 C14 C15 121.2(5) . .
C13 C14 C15 119.5(5) . .
C16 C15 C14 119.7(6) . .
C16 C15 H15A 120.1 . .
C14 C15 H15A 120.1 . .
C15 C16 C17 120.1(6) . .
C15 C16 H16A 120.0 . .
C17 C16 H16A 120.0 . .
C18 C17 C16 120.9(5) . .
C18 C17 H17A 119.5 . .
C16 C17 H17A 119.5 . .
C17 C18 C19 121.7(5) . .
C17 C18 H18A 119.1 . .
C19 C18 H18A 119.1 . .
C14 C19 C6 121.5(4) . .
C14 C19 C18 116.3(5) . .
C6 C19 C18 122.3(4) . .
C29 C20 C21 118.5(5) . .
C29 C20 C3 121.4(5) . .
C21 C20 C3 120.0(4) . .
C22 C21 C20 121.7(5) . .
C22 C21 H21A 119.2 . .
C20 C21 H21A 119.2 . .
C21 C22 C23 120.6(5) . .
C21 C22 H22A 119.7 . .
C23 C22 H22A 119.7 . .
C24 C23 C28 119.4(6) . .
C24 C23 C22 122.6(6) . .
C28 C23 C22 118.0(5) . .
C25 C24 C23 120.3(7) . .
C25 C24 H24A 119.9 . .
C23 C24 H24A 119.9 . .
C26 C25 C24 120.3(6) . .
C26 C25 H25A 119.9 . .
C24 C25 H25A 119.9 . .
C25 C26 C27 122.0(7) . .
C25 C26 H26A 119.0 . .
C27 C26 H26A 119.0 . .
C26 C27 C28 119.7(7) . .
C26 C27 H27A 120.2 . .
C28 C27 H27A 120.2 . .
C29 C28 C23 119.5(5) . .
C29 C28 C27 122.2(6) . .
C23 C28 C27 118.3(5) . .
C20 C29 C28 121.7(5) . .
C20 C29 H29A 119.1 . .
C28 C29 H29A 119.1 . .
C31 C30 C32 119.2(8) . .
C31 C30 C43 121.7(19) . .
C32 C30 C43 119(2) . .
C31 C30 Cl1 120.8(7) . .
C32 C30 Cl1 120.0(7) . .
C43 C30 Cl1 1(2) . .
C30 C31 C32 120.9(7) . 2_767
C30 C31 H31A 119.5 . .
C32 C31 H31A 119.5 2_767 .
C30 C32 C31 119.8(7) . 2_767
C30 C32 H32A 120.1 . .
C31 C32 H32A 120.1 2_767 .
C34 C33 C35 119.5(5) . 2_766
C34 C33 C42 125.6(9) . .
C35 C33 C42 115.0(9) 2_766 .
C34 C33 Cl2 119.2(5) . .
C35 C33 Cl2 121.3(5) 2_766 .
C42 C33 Cl2 6.7(10) . .
C33 C34 C35 120.8(5) . .
C33 C34 H34A 119.6 . .
C35 C34 H34A 119.6 . .
C33 C35 C34 119.7(5) 2_766 .
C33 C35 H35A 120.2 2_766 .
C34 C35 H35A 120.2 . .
N3 C36 C37 178.1(6) . .
C36 C37 C39 122.3(5) . .
C36 C37 C38 118.0(5) . .
C39 C37 C38 119.7(5) . .
N4 C38 C37 179.2(7) . .
C37 C39 C40 121.6(5) . .
C37 C39 C41 119.7(5) . 2_776
C40 C39 C41 118.7(4) . 2_776
C41 C40 C39 120.8(5) . .
C41 C40 H40A 119.6 . .
C39 C40 H40A 119.6 . .
C40 C41 C39 120.4(5) . 2_776
C40 C41 H41A 119.8 . .
C39 C41 H41A 119.8 2_776 .
C33 C42 H42A 109.5 . .
C33 C42 H42B 109.5 . .
H42A C42 H42B 109.5 . .
C33 C42 H42C 109.5 . .
H42A C42 H42C 109.5 . .
H42B C42 H42C 109.5 . .
C30 C43 H43A 109.5 . .
C30 C43 H43B 109.5 . .
H43A C43 H43B 109.5 . .
C30 C43 H43C 109.5 . .
H43A C43 H43C 109.5 . .
H43B C43 H43C 109.5 . .
C4 N1 N2 121.9(4) . .
C4 N1 C1 123.4(4) . .
N2 N1 C1 111.4(3) . .
C3 N2 N1 110.1(4) . .
C3 N2 H2 124.9 . .
N1 N2 H2 124.9 . .

loop_
_geom_bond_atom_site_label_1
_geom_bond_atom_site_label_2
_geom_bond_distance
_geom_bond_site_symmetry_2
C1 N1 1.486(5) .
C1 C6 1.499(7) .
C1 C2 1.539(7) .
C1 H1 0.9800 .
C2 C3 1.518(6) .
C2 H2A 0.9700 .
C2 H2B 0.9700 .
C3 N2 1.271(6) .
C3 C20 1.471(7) .
C4 O 1.242(6) .
C4 N1 1.342(6) .
C4 C5 1.488(7) .
C5 H5A 0.9600 .
C5 H5B 0.9600 .
C5 H5C 0.9600 .
C6 C19 1.429(7) .
C6 C7 1.433(6) .
C7 C8 1.424(7) .
C7 C12 1.428(7) .
C8 C9 1.362(7) .
C8 H8A 0.9300 .
C9 C10 1.371(9) .
C9 H9A 0.9300 .
C10 C11 1.348(8) .
C10 H10A 0.9300 .
C11 C12 1.436(7) .
C11 H11A 0.9300 .
C12 C13 1.369(8) .
C13 C14 1.421(7) .
C13 H13A 0.9300 .
C14 C19 1.403(7) .
C14 C15 1.422(8) .
C15 C16 1.363(8) .
C15 H15A 0.9300 .
C16 C17 1.413(8) .
C16 H16A 0.9300 .
C17 C18 1.336(7) .
C17 H17A 0.9300 .
C18 C19 1.450(6) .
C18 H18A 0.9300 .
C20 C29 1.384(7) .
C20 C21 1.398(7) .
C21 C22 1.357(7) .
C21 H21A 0.9300 .
C22 C23 1.428(8) .
C22 H22A 0.9300 .
C23 C24 1.410(8) .
C23 C28 1.415(8) .
C24 C25 1.383(10) .
C24 H24A 0.9300 .
C25 C26 1.356(10) .
C25 H25A 0.9300 .
C26 C27 1.375(8) .
C26 H26A 0.9300 .
C27 C28 1.427(8) .
C27 H27A 0.9300 .
C28 C29 1.394(7) .
C29 H29A 0.9300 .
C30 C31 1.363(10) .
C30 C32 1.371(10) .
C30 C43 1.40(3) .
C30 Cl1 1.874(11) .
C31 C32 1.394(12) 2_767
C31 H31A 0.9300 .
C32 C31 1.394(12) 2_767
C32 H32A 0.9300 .
C33 C34 1.366(8) .
C33 C35 1.376(8) 2_766
C33 C42 1.491(15) .
C33 Cl2 1.711(8) .
C34 C35 1.384(8) .
C34 H34A 0.9300 .
C35 C33 1.376(8) 2_766
C35 H35A 0.9300 .
C36 N3 1.133(8) .
C36 C37 1.391(9) .
C37 C39 1.391(7) .
C37 C38 1.457(8) .
C38 N4 1.142(7) .
C39 C40 1.418(8) .
C39 C41 1.438(7) 2_776
C40 C41 1.353(7) .
C40 H40A 0.9300 .
C41 C39 1.438(7) 2_776
C41 H41A 0.9300 .
C42 H42A 0.9600 .
C42 H42B 0.9600 .
C42 H42C 0.9600 .
C43 H43A 0.9600 .
C43 H43B 0.9600 .
C43 H43C 0.9600 .
N1 N2 1.397(5) .
N2 H2 0.8600 .

loop_
_geom_torsion_atom_site_label_1
_geom_torsion_atom_site_label_2
_geom_torsion_atom_site_label_3
_geom_torsion_atom_site_label_4
_geom_torsion
_geom_torsion_site_symmetry_1
_geom_torsion_site_symmetry_4
N1 C1 C2 C3 -2.1(5) . .
C6 C1 C2 C3 -128.0(4) . .
C1 C2 C3 N2 -0.1(6) . .
C1 C2 C3 C20 177.8(4) . .
N1 C1 C6 C19 -55.2(6) . .
C2 C1 C6 C19 64.3(6) . .
N1 C1 C6 C7 126.7(4) . .
C2 C1 C6 C7 -113.8(5) . .
C19 C6 C7 C8 179.2(4) . .
C1 C6 C7 C8 -2.6(7) . .
C19 C6 C7 C12 -0.6(7) . .
C1 C6 C7 C12 177.7(4) . .
C12 C7 C8 C9 -1.1(8) . .
C6 C7 C8 C9 179.2(5) . .
C7 C8 C9 C10 1.3(10) . .
C8 C9 C10 C11 -0.9(10) . .
C9 C10 C11 C12 0.2(10) . .
C8 C7 C12 C13 -177.5(5) . .
C6 C7 C12 C13 2.2(7) . .
C8 C7 C12 C11 0.5(7) . .
C6 C7 C12 C11 -179.8(5) . .
C10 C11 C12 C13 178.0(6) . .
C10 C11 C12 C7 0.0(8) . .
C7 C12 C13 C14 -2.4(8) . .
C11 C12 C13 C14 179.6(5) . .
C12 C13 C14 C19 0.8(8) . .
C12 C13 C14 C15 179.6(5) . .
C19 C14 C15 C16 -1.5(9) . .
C13 C14 C15 C16 179.8(6) . .
C14 C15 C16 C17 0.4(9) . .
C15 C16 C17 C18 0.3(9) . .
C16 C17 C18 C19 0.1(9) . .
C13 C14 C19 C6 0.9(8) . .
C15 C14 C19 C6 -177.8(5) . .
C13 C14 C19 C18 -179.5(5) . .
C15 C14 C19 C18 1.8(8) . .
C7 C6 C19 C14 -1.0(7) . .
C1 C6 C19 C14 -179.2(4) . .
C7 C6 C19 C18 179.4(4) . .
C1 C6 C19 C18 1.2(7) . .
C17 C18 C19 C14 -1.1(8) . .
C17 C18 C19 C6 178.5(5) . .
N2 C3 C20 C29 12.2(8) . .
C2 C3 C20 C29 -165.4(5) . .
N2 C3 C20 C21 -171.0(5) . .
C2 C3 C20 C21 11.4(7) . .
C29 C20 C21 C22 -2.2(8) . .
C3 C20 C21 C22 -179.1(5) . .
C20 C21 C22 C23 1.4(9) . .
C21 C22 C23 C24 179.2(6) . .
C21 C22 C23 C28 0.5(8) . .
C28 C23 C24 C25 -1.6(9) . .
C22 C23 C24 C25 179.7(6) . .
C23 C24 C25 C26 2.7(11) . .
C24 C25 C26 C27 -1.1(11) . .
C25 C26 C27 C28 -1.6(10) . .
C24 C23 C28 C29 179.7(5) . .
C22 C23 C28 C29 -1.6(8) . .
C24 C23 C28 C27 -1.1(8) . .
C22 C23 C28 C27 177.7(5) . .
C26 C27 C28 C29 -178.1(5) . .
C26 C27 C28 C23 2.6(9) . .
C21 C20 C29 C28 1.1(8) . .
C3 C20 C29 C28 178.0(4) . .
C23 C28 C29 C20 0.8(8) . .
C27 C28 C29 C20 -178.4(5) . .
C32 C30 C31 C32 -0.9(12) . 2_767
C43 C30 C31 C32 -179.6(17) . 2_767
Cl1 C30 C31 C32 -179.7(7) . 2_767
C31 C30 C32 C31 0.9(12) . 2_767
C43 C30 C32 C31 179.6(17) . 2_767
Cl1 C30 C32 C31 179.7(7) . 2_767
C35 C33 C34 C35 -0.9(10) 2_766 .
C42 C33 C34 C35 177.0(11) . .
Cl2 C33 C34 C35 179.7(6) . .
C33 C34 C35 C33 0.9(10) . 2_766
C36 C37 C39 C40 175.8(5) . .
C38 C37 C39 C40 -6.1(8) . .
C36 C37 C39 C41 -0.9(8) . 2_776
C38 C37 C39 C41 177.2(5) . 2_776
C37 C39 C40 C41 -179.5(5) . .
C41 C39 C40 C41 -2.8(9) 2_776 .
C39 C40 C41 C39 2.8(9) . 2_776
O C4 N1 N2 168.9(4) . .
C5 C4 N1 N2 -15.1(7) . .
O C4 N1 C1 11.3(7) . .
C5 C4 N1 C1 -172.6(5) . .
C6 C1 N1 C4 -69.4(6) . .
C2 C1 N1 C4 163.3(4) . .
C6 C1 N1 N2 131.0(4) . .
C2 C1 N1 N2 3.7(5) . .
C20 C3 N2 N1 -175.4(4) . .
C2 C3 N2 N1 2.4(6) . .
C4 N1 N2 C3 -164.0(4) . .
C1 N1 N2 C3 -4.0(5) . .
